data_7215051
loop_
_publ_author_name
'Lamberts, Kevin'
'Porsche, Sven'
'Hentschel, Bernd'
'Kuhlen, Torsten'
'Englert, Ulli'

_publ_section_title
;
 An unusual linker and an unexpected node: CaCl2 dumbbells linked by
 proline to form square lattice networks
;
_journal_issue 16
_journal_name_full CrystEngComm
_journal_page_first 3305
_journal_paper_doi 10.1039/c3ce42357c
_journal_volume 16
_journal_year 2014
_chemical_formula_moiety 'C10 H18 Ca Cl2 N2 O4'
_chemical_formula_sum 'C10 H18 Ca Cl2 N2 O4'
_chemical_formula_weight 341.24
_space_group_IT_number 14
_symmetry_cell_setting monoclinic
_symmetry_space_group_name_Hall '-P 2ybc'
_symmetry_space_group_name_H-M 'P 1 21/c 1'
_atom_sites_solution_hydrogens geom
_atom_sites_solution_primary direct
_atom_sites_solution_secondary difmap
_audit_creation_method SHELXL-97
_cell_angle_alpha 90.00
_cell_angle_beta 107.139(2)
_cell_angle_gamma 90.00
_cell_formula_units_Z 2
_cell_length_a 10.6806(15)
_cell_length_b 9.1982(13)
_cell_length_c 7.5204(11)
_cell_measurement_reflns_used 2794
_cell_measurement_temperature 100(2)
_cell_measurement_theta_max 27.97
_cell_measurement_theta_min 2.98
_cell_volume 706.01(17)
_computing_cell_refinement 'Bruker SAINT'
_computing_data_collection 'Bruker APEX2'
_computing_data_reduction 'Bruker SAINT'
_computing_structure_refinement 'SHELXL-97 (Sheldrick, 2008)'
_computing_structure_solution 'SHELXS-97 (Sheldrick, 2008)'
_diffrn_ambient_temperature 100(2)
_diffrn_measured_fraction_theta_full 0.995
_diffrn_measured_fraction_theta_max 0.995
_diffrn_measurement_device_type 'Bruker APEX CCD'
_diffrn_measurement_method '\w scans'
_diffrn_radiation_monochromator 'multi-layer optics'
_diffrn_radiation_source microsource
_diffrn_radiation_type MoK\a
_diffrn_radiation_wavelength 0.71073
_diffrn_reflns_av_R_equivalents 0.0484
_diffrn_reflns_av_sigmaI/netI 0.0341
_diffrn_reflns_limit_h_max 14
_diffrn_reflns_limit_h_min -14
_diffrn_reflns_limit_k_max 12
_diffrn_reflns_limit_k_min -12
_diffrn_reflns_limit_l_max 9
_diffrn_reflns_limit_l_min -9
_diffrn_reflns_number 9265
_diffrn_reflns_theta_full 28.12
_diffrn_reflns_theta_max 28.12
_diffrn_reflns_theta_min 2.98
_exptl_absorpt_coefficient_mu 0.833
_exptl_absorpt_correction_T_max 0.9595
_exptl_absorpt_correction_T_min 0.7822
_exptl_absorpt_correction_type multi-scan
_exptl_absorpt_process_details SADABS
_exptl_crystal_colour colourless
_exptl_crystal_density_diffrn 1.605
_exptl_crystal_density_method 'not measured'
_exptl_crystal_description plate
_exptl_crystal_F_000 356
_exptl_crystal_size_max 0.31
_exptl_crystal_size_mid 0.27
_exptl_crystal_size_min 0.05
_refine_diff_density_max 0.370
_refine_diff_density_min -0.246
_refine_diff_density_rms 0.069
_refine_ls_extinction_method none
_refine_ls_goodness_of_fit_ref 1.027
_refine_ls_hydrogen_treatment mixed
_refine_ls_matrix_type full
_refine_ls_number_parameters 94
_refine_ls_number_reflns 1713
_refine_ls_number_restraints 1
_refine_ls_restrained_S_all 1.027
_refine_ls_R_factor_all 0.0320
_refine_ls_R_factor_gt 0.0283
_refine_ls_shift/su_max 0.001
_refine_ls_shift/su_mean 0.000
_refine_ls_structure_factor_coef Fsqd
_refine_ls_weighting_details 'calc w=1/[\s^2^(Fo^2^)+(0.0300P)^2^+0.4000P] where P=(Fo^2^+2Fc^2^)/3'
_refine_ls_weighting_scheme calc
_refine_ls_wR_factor_gt 0.0686
_refine_ls_wR_factor_ref 0.0711
_reflns_number_gt 1552
_reflns_number_total 1713
_reflns_threshold_expression >2sigma(I)
_cod_data_source_file c3ce42357c2.cif
_cod_data_source_block 1a
_cod_depositor_comments
;
The following automatic conversions were performed:

data name '_iucr_refine_instruction_details' was replaced with
'_iucr_refine_instructions_details' as specified in the replacement
file 'data/replacement-values/replacement_tags.lst'.

Automatic conversion script
Id: cif_correct_tags 9268 2022-04-12 08:56:07Z antanas 
;
_cod_original_sg_symbol_H-M 'P 21/c'
_cod_database_code 7215051

loop_
_symmetry_equiv_pos_as_xyz
'x, y, z'
'-x, y+1/2, -z+1/2'
'-x, -y, -z'
'x, -y-1/2, z-1/2'

loop_
_atom_site_label
_atom_site_type_symbol
_atom_site_fract_x
_atom_site_fract_y
_atom_site_fract_z
_atom_site_U_iso_or_equiv
_atom_site_adp_type
_atom_site_occupancy
_atom_site_symmetry_multiplicity
_atom_site_calc_flag
_atom_site_refinement_flags
Ca1 Ca 1.0000 0.5000 0.5000 0.01033(11) Uani 1 2 d S
Cl1 Cl 0.74827(3) 0.58698(4) 0.32775(5) 0.01515(11) Uani 1 1 d .
O1 O 0.94485(11) 0.45892(11) 0.77374(15) 0.0142(2) Uani 1 1 d .
O2 O 0.95196(11) 0.23349(11) 0.88841(16) 0.0155(2) Uani 1 1 d .
C1 C 0.90864(14) 0.36019(16) 0.8636(2) 0.0109(3) Uani 1 1 d .
C2 C 0.80097(14) 0.39790(15) 0.9521(2) 0.0118(3) Uani 1 1 d .
H2 H 0.8307 0.3748 1.0880 0.014 Uiso 1 1 calc R
C3 C 0.67146(14) 0.31940(16) 0.8576(2) 0.0150(3) Uani 1 1 d .
H3A H 0.6874 0.2243 0.8067 0.018 Uiso 1 1 calc R
H3B H 0.6199 0.3041 0.9459 0.018 Uiso 1 1 calc R
C4 C 0.60160(15) 0.42362(16) 0.7022(2) 0.0154(3) Uani 1 1 d .
H4A H 0.6390 0.4186 0.5965 0.018 Uiso 1 1 calc R
H4B H 0.5065 0.4028 0.6567 0.018 Uiso 1 1 calc R
C5 C 0.62792(15) 0.57006(17) 0.7985(2) 0.0177(3) Uani 1 1 d .
H5A H 0.6196 0.6496 0.7071 0.021 Uiso 1 1 calc R
H5B H 0.5665 0.5883 0.8723 0.021 Uiso 1 1 calc R
N1 N 0.76697(13) 0.55742(14) 0.92309(19) 0.0137(3) Uani 1 1 d D
H1A H 0.8224(18) 0.598(2) 0.870(3) 0.016 Uiso 1 1 d D
H1B H 0.7763(18) 0.5986(19) 1.034(2) 0.016 Uiso 1 1 d D

loop_
_atom_site_aniso_label
_atom_site_aniso_U_11
_atom_site_aniso_U_22
_atom_site_aniso_U_33
_atom_site_aniso_U_23
_atom_site_aniso_U_13
_atom_site_aniso_U_12
Ca1 0.0125(2) 0.0090(2) 0.0108(2) -0.00018(14) 0.00539(16) -0.00066(14)
Cl1 0.01442(19) 0.01472(19) 0.0173(2) -0.00015(13) 0.00620(15) 0.00240(12)
O1 0.0188(5) 0.0117(5) 0.0142(5) 0.0017(4) 0.0085(4) -0.0001(4)
O2 0.0183(5) 0.0109(5) 0.0184(6) 0.0014(4) 0.0071(4) 0.0030(4)
C1 0.0113(6) 0.0118(7) 0.0091(7) -0.0016(5) 0.0023(5) -0.0003(5)
C2 0.0150(7) 0.0087(6) 0.0130(7) 0.0008(5) 0.0060(6) 0.0004(5)
C3 0.0146(7) 0.0123(7) 0.0195(8) 0.0011(6) 0.0069(6) -0.0018(5)
C4 0.0145(7) 0.0142(7) 0.0166(8) 0.0000(6) 0.0035(6) -0.0008(5)
C5 0.0156(7) 0.0133(7) 0.0221(9) -0.0001(6) 0.0023(6) 0.0023(6)
N1 0.0142(6) 0.0108(6) 0.0164(7) -0.0013(5) 0.0049(5) 0.0012(5)

loop_
_atom_type_symbol
_atom_type_description
_atom_type_scat_dispersion_real
_atom_type_scat_dispersion_imag
_atom_type_scat_source
C C 0.0033 0.0016 'International Tables Vol C Tables 4.2.6.8 and 6.1.1.4'
H H 0.0000 0.0000 'International Tables Vol C Tables 4.2.6.8 and 6.1.1.4'
N N 0.0061 0.0033 'International Tables Vol C Tables 4.2.6.8 and 6.1.1.4'
O O 0.0106 0.0060 'International Tables Vol C Tables 4.2.6.8 and 6.1.1.4'
Cl Cl 0.1484 0.1585 'International Tables Vol C Tables 4.2.6.8 and 6.1.1.4'
Ca Ca 0.2262 0.3064 'International Tables Vol C Tables 4.2.6.8 and 6.1.1.4'

loop_
_geom_angle_atom_site_label_1
_geom_angle_atom_site_label_2
_geom_angle_atom_site_label_3
_geom_angle
_geom_angle_site_symmetry_1
_geom_angle_site_symmetry_3
O2 Ca1 O2 179.999(1) 4_565 2_756
O2 Ca1 O1 85.22(4) 4_565 3_766
O2 Ca1 O1 94.78(4) 2_756 3_766
O2 Ca1 O1 94.78(4) 4_565 .
O2 Ca1 O1 85.22(4) 2_756 .
O1 Ca1 O1 180.0 3_766 .
O2 Ca1 Cl1 91.02(3) 4_565 .
O2 Ca1 Cl1 88.98(3) 2_756 .
O1 Ca1 Cl1 90.18(3) 3_766 .
O1 Ca1 Cl1 89.81(3) . .
O2 Ca1 Cl1 88.98(3) 4_565 3_766
O2 Ca1 Cl1 91.02(3) 2_756 3_766
O1 Ca1 Cl1 89.81(3) 3_766 3_766
O1 Ca1 Cl1 90.19(3) . 3_766
Cl1 Ca1 Cl1 180.0 . 3_766
C1 O1 Ca1 142.00(10) . .
C1 O2 Ca1 163.05(10) . 2_746
O2 C1 O1 126.50(14) . .
O2 C1 C2 116.15(13) . .
O1 C1 C2 117.35(13) . .
N1 C2 C1 109.71(12) . .
N1 C2 C3 104.14(12) . .
C1 C2 C3 112.50(12) . .
N1 C2 H2 110.1 . .
C1 C2 H2 110.1 . .
C3 C2 H2 110.1 . .
C4 C3 C2 103.25(12) . .
C4 C3 H3A 111.1 . .
C2 C3 H3A 111.1 . .
C4 C3 H3B 111.1 . .
C2 C3 H3B 111.1 . .
H3A C3 H3B 109.1 . .
C5 C4 C3 102.26(13) . .
C5 C4 H4A 111.3 . .
C3 C4 H4A 111.3 . .
C5 C4 H4B 111.3 . .
C3 C4 H4B 111.3 . .
H4A C4 H4B 109.2 . .
N1 C5 C4 103.78(12) . .
N1 C5 H5A 111.0 . .
C4 C5 H5A 111.0 . .
N1 C5 H5B 111.0 . .
C4 C5 H5B 111.0 . .
H5A C5 H5B 109.0 . .
C5 N1 C2 108.36(12) . .
C5 N1 H1A 110.8(12) . .
C2 N1 H1A 107.8(12) . .
C5 N1 H1B 111.4(12) . .
C2 N1 H1B 108.8(12) . .
H1A N1 H1B 109.6(17) . .

loop_
_geom_bond_atom_site_label_1
_geom_bond_atom_site_label_2
_geom_bond_distance
_geom_bond_site_symmetry_2
Ca1 O2 2.3079(11) 4_565
Ca1 O2 2.3079(11) 2_756
Ca1 O1 2.3329(11) 3_766
Ca1 O1 2.3329(11) .
Ca1 Cl1 2.7375(5) .
Ca1 Cl1 2.7376(5) 3_766
O1 C1 1.2592(18) .
O2 C1 1.2474(18) .
O2 Ca1 2.3079(11) 2_746
C1 C2 1.528(2) .
C2 N1 1.5118(18) .
C2 C3 1.536(2) .
C2 H2 1.0000 .
C3 C4 1.526(2) .
C3 H3A 0.9900 .
C3 H3B 0.9900 .
C4 C5 1.516(2) .
C4 H4A 0.9900 .
C4 H4B 0.9900 .
C5 N1 1.509(2) .
C5 H5A 0.9900 .
C5 H5B 0.9900 .
N1 H1A 0.886(16) .
N1 H1B 0.892(16) .
